data_7061043
loop_
_publ_author_name
'Guo, Shengmei'
'Zhang, Gaobin'
'Chen, Fangjie'
'Ni, Yingyong'
'Huang, Jianyan'
'Kong, Lin'
'Yang, Jiaxiang'

_publ_section_title
;
 Multi-stimuli responsive properties and structure--property studies of
 tetraphenylethylene functionalized arylimidazole derivatives
;
_journal_issue 45
_journal_name_full 'New Journal of Chemistry'
_journal_page_first 21327
_journal_page_last 21333
_journal_paper_doi 10.1039/D1NJ04428A
_journal_volume 45
_journal_year 2021
_chemical_formula_moiety 'C55 H38 N4'
_chemical_formula_sum 'C55 H38 N4'
_chemical_formula_weight 754.89
_space_group_crystal_system monoclinic
_space_group_IT_number 14
_space_group_name_Hall '-P 2ybc'
_space_group_name_H-M_alt 'P 1 21/c 1'
_atom_sites_solution_hydrogens geom
_atom_sites_solution_primary iterative
_audit_creation_date 2020-10-09
_audit_creation_method
;
Olex2 1.2
(compiled 2018.05.29 svn.r3508 for OlexSys, GUI svn.r5506)
;
_audit_update_record
;
2020-12-01 deposited with the CCDC.	2021-10-18 downloaded from the CCDC.
;
_cell_angle_alpha 90
_cell_angle_beta 95.510(2)
_cell_angle_gamma 90
_cell_formula_units_Z 8
_cell_length_a 42.8295(13)
_cell_length_b 9.8166(3)
_cell_length_c 19.5245(6)
_cell_measurement_reflns_used 6026
_cell_measurement_temperature 192.99
_cell_measurement_theta_max 47.166
_cell_measurement_theta_min 2.705
_cell_volume 8171.0(4)
_computing_cell_refinement 'SAINT v8.37A (Bruker, 2015)'
_computing_data_reduction 'SAINT v8.37A (Bruker, 2015)'
_computing_molecular_graphics 'Olex2 (Dolomanov et al., 2009)'
_computing_publication_material 'Olex2 (Dolomanov et al., 2009)'
_computing_structure_refinement 'olex2.refine (Bourhis et al., 2015)'
_computing_structure_solution 'olex2.solve (Bourhis et al., 2015)'
_diffrn_ambient_temperature 192.99
_diffrn_measured_fraction_theta_full 0.969
_diffrn_measured_fraction_theta_max 0.969
_diffrn_measurement_device_type 'Bruker P4'
_diffrn_measurement_method '\w scans'
_diffrn_radiation_monochromator graphite
_diffrn_radiation_type MoK\a
_diffrn_radiation_wavelength 0.71073
_diffrn_reflns_av_R_equivalents 0.0751
_diffrn_reflns_av_unetI/netI 0.1045
_diffrn_reflns_Laue_measured_fraction_full 0.969
_diffrn_reflns_Laue_measured_fraction_max 0.969
_diffrn_reflns_limit_h_max 31
_diffrn_reflns_limit_h_min -50
_diffrn_reflns_limit_k_max 11
_diffrn_reflns_limit_k_min -7
_diffrn_reflns_limit_l_max 23
_diffrn_reflns_limit_l_min -20
_diffrn_reflns_number 35804
_diffrn_reflns_point_group_measured_fraction_full 0.969
_diffrn_reflns_point_group_measured_fraction_max 0.969
_diffrn_reflns_theta_full 24.998
_diffrn_reflns_theta_max 24.998
_diffrn_reflns_theta_min 1.433
_diffrn_source_current 2.86
_diffrn_source_power 0.1993134
_diffrn_source_voltage 69.69
_exptl_absorpt_coefficient_mu 0.072
_exptl_absorpt_correction_T_max 0.7505
_exptl_absorpt_correction_T_min 0.6456
_exptl_absorpt_correction_type none
_exptl_absorpt_process_details
;
SADABS-2016/2 (Bruker,2016/2) was used for absorption correction.
wR2(int) was 0.1120 before and 0.0614 after correction.
The Ratio of minimum to maximum transmission is 0.8602.
The \l/2 correction factor is Not present.
;
_exptl_crystal_colour orange
_exptl_crystal_colour_primary orange
_exptl_crystal_density_diffrn 1.227
_exptl_crystal_description block
_exptl_crystal_F_000 3168
_exptl_crystal_size_max 0.25
_exptl_crystal_size_mid 0.23
_exptl_crystal_size_min 0.22
_refine_diff_density_max 0.333
_refine_diff_density_min -0.507
_refine_diff_density_rms 0.059
_refine_ls_extinction_coef 0.0013(2)
_refine_ls_extinction_expression Fc^*^=kFc[1+0.001xFc^2^\l^3^/sin(2\q)]^-1/4^
_refine_ls_extinction_method 'SHELXL-2014/7 (Sheldrick 2014'
_refine_ls_goodness_of_fit_ref 0.950
_refine_ls_hydrogen_treatment constr
_refine_ls_matrix_type full
_refine_ls_number_parameters 1098
_refine_ls_number_reflns 13930
_refine_ls_number_restraints 134
_refine_ls_restrained_S_all 0.959
_refine_ls_R_factor_all 0.1652
_refine_ls_R_factor_gt 0.0705
_refine_ls_shift/su_max 0.001
_refine_ls_shift/su_mean 0.000
_refine_ls_structure_factor_coef Fsqd
_refine_ls_weighting_details 'w=1/[\s^2^(Fo^2^)+(0.1195P)^2^] where P=(Fo^2^+2Fc^2^)/3'
_refine_ls_weighting_scheme calc
_refine_ls_wR_factor_gt 0.1772
_refine_ls_wR_factor_ref 0.2333
_reflns_Friedel_coverage 0.000
_reflns_number_gt 6196
_reflns_number_total 13930
_reflns_threshold_expression 'I > 2\s(I)'
_cod_data_source_file d1nj04428a2.cif
_cod_data_source_block g
_cod_depositor_comments 'Adding full bibliography for 7061043--7061044.cif.'
_cod_database_code 7061043
_shelx_shelxl_version_number 2014/7
_shelx_space_group_comment
;
The symmetry employed for this shelxl refinement is uniquely defined
by the following loop, which should always be used as a source of
symmetry information in preference to the above space-group names.
They are only intended as comments.
;
_shelx_estimated_absorpt_t_max 0.984
_shelx_estimated_absorpt_t_min 0.982
_olex2_refinement_description
;
1. Fixed Uiso
 At 1.2 times of:
  All C(H) groups
2. Restrained distances
 C16-C21
 1.38 with sigma of 0.001
 C109-C108
 with sigma of 0.02
 C112-C107
 with sigma of 0.02
 C108-C107
 with sigma of 0.02
 C110-C109
 with sigma of 0.02
 C111-C110
 with sigma of 0.02
 C112-C111
 with sigma of 0.02
3. Rigid bond restraints
 C19, N8
 with sigma for 1-2 distances of 0.02 and sigma for 1-3 distances of 0.01
 C16, C21
 with sigma for 1-2 distances of 0.002 and sigma for 1-3 distances of 0.001
 C98
 with sigma for 1-2 distances of 0.001 and sigma for 1-3 distances of 0.005
 N7, C96
 with sigma for 1-2 distances of 0.001 and sigma for 1-3 distances of 0.001
 C7, C94
 with sigma for 1-2 distances of 0.001 and sigma for 1-3 distances of 0.001
4. Uiso/Uaniso restraints and constraints
Uanis(C94) \\sim Ueq, Uanis(N7) \\sim Ueq, Uanis(C96) \\sim Ueq, Uanis(C97)
\\sim Ueq, Uanis(C98) \\sim Ueq: with sigma of 0.01 and sigma for terminal
atoms of 0.01
Uanis(C96) \\sim Ueq, Uanis(C97) \\sim Ueq, Uanis(N7) \\sim Ueq, Uanis(C94)
\\sim Ueq: with sigma of 0.001 and sigma for terminal atoms of 0.001
5. Rigid body (RIGU) restrains
 C108, C111, C112, C109
 with sigma for 1-2 distances of 0.001 and sigma for 1-3 distances of 0.002
 C107, C108, C109, C110, C111, C112
 with sigma for 1-2 distances of 0.001 and sigma for 1-3 distances of 0.002
 C107
 with sigma for 1-2 distances of 0.001 and sigma for 1-3 distances of 0.002
 C94, N7, C96, C97, C98
 with sigma for 1-2 distances of 0.001 and sigma for 1-3 distances of 0.002
6. Others
 Sof(C18)=Sof(H18)=Sof(C1A)=Sof(H1A)=Sof(C1B)=Sof(H1B)=Sof(C1C)=Sof(H1C)=
 Sof(C1D)=Sof(H1D)=1-FVAR(1)
 Sof(C108)=Sof(H108)=Sof(C109)=Sof(H109)=Sof(C110)=Sof(H110)=Sof(C111)=
 Sof(H111)=Sof(C112)=Sof(H112)=FVAR(1)
7.a Aromatic/amide H refined with riding coordinates:
 C1(H1), C2(H2), C3(H3), C4(H4), C6(H6), C10(H10), C11(H11), C12(H12),
 C13(H13), C14(H14), C17(H17), C19(H19), C20(H20), C21(H21), C23(H23), C24(H24),
  C26(H26), C27(H27), C30(H30), C32(H32), C33(H33), C35(H35), C36(H36),
 C40(H40), C41(H41), C42(H42), C43(H43), C44(H44), C46(H46), C47(H47), C48(H48),
  C49(H49), C50(H50), C52(H52), C53(H53), C54(H54), C55(H55), C56(H56),
 C57(H57), C58(H58), C59(H59), C61(H61), C62(H62), C66(H66), C67(H67), C68(H68),
  C69(H69), C70(H70), C72(H72), C73(H73), C74(H74), C75(H75), C76(H76),
 C78(H78), C79(H79), C81(H81), C82(H82), C83(H83), C87(H87), C88(H88), C90(H90),
  C91(H91), C94(H94), C96(H96), C97(H97), C98(H98), C101(H101), C102(H102),
 C103(H103), C104(H104), C105(H105), C108(H108), C109(H109), C110(H110),
 C111(H111), C112(H112)
;
_olex2_submission_special_instructions 'No special instructions were received'

loop_
_space_group_symop_operation_xyz
'x, y, z'
'-x, y+1/2, -z+1/2'
'-x, -y, -z'
'x, -y-1/2, z-1/2'

loop_
_atom_site_label
_atom_site_type_symbol
_atom_site_fract_x
_atom_site_fract_y
_atom_site_fract_z
_atom_site_U_iso_or_equiv
_atom_site_adp_type
_atom_site_occupancy
_atom_site_site_symmetry_order
_atom_site_calc_flag
_atom_site_refinement_flags_posn
_atom_site_refinement_flags_adp
_atom_site_refinement_flags_occupancy
_atom_site_disorder_assembly
_atom_site_disorder_group
N1 N 0.71948(8) 0.6555(4) 0.3806(2) 0.0608(10) Uani 1 1 d . . . . .
N2 N 0.74961(8) 0.6175(4) 0.2960(2) 0.0543(10) Uani 1 1 d . . . . .
N3 N 0.87035(10) 0.6318(5) 0.0638(3) 0.0954(17) Uani 1 1 d . . . . .
C1 C 0.61943(10) 0.7870(5) 0.2611(3) 0.0676(14) Uani 1 1 d . . . . .
H1 H 0.6074 0.8146 0.2201 0.081 Uiso 1 1 calc R U . . .
C2 C 0.60626(10) 0.7896(5) 0.3221(3) 0.0628(13) Uani 1 1 d . . . . .
H2 H 0.5854 0.8221 0.3236 0.075 Uiso 1 1 calc R U . . .
C3 C 0.62283(11) 0.7460(5) 0.3800(3) 0.0667(14) Uani 1 1 d . . . . .
H3 H 0.6134 0.7460 0.4221 0.080 Uiso 1 1 calc R U . . .
C4 C 0.65425(11) 0.7000(5) 0.3789(3) 0.0615(13) Uani 1 1 d . . . . .
H4 H 0.6657 0.6692 0.4201 0.074 Uiso 1 1 calc R U . . .
C5 C 0.66799(9) 0.7003(4) 0.3181(2) 0.0507(11) Uani 1 1 d . . . . .
C6 C 0.65022(10) 0.7447(5) 0.2583(3) 0.0646(13) Uani 1 1 d . . . . .
H6 H 0.6592 0.7459 0.2158 0.078 Uiso 1 1 calc R U . . .
C95 C 0.70097(9) 0.6611(4) 0.3178(2) 0.0493(11) Uani 1 1 d . . . . .
C8 C 0.71963(9) 0.6372(4) 0.2653(2) 0.0517(11) Uani 1 1 d . . . . .
C9 C 0.71115(9) 0.6221(5) 0.1902(2) 0.0517(11) Uani 1 1 d . . . . .
C10 C 0.69311(12) 0.5129(6) 0.1661(3) 0.0751(15) Uani 1 1 d . . . . .
H10 H 0.6872 0.4454 0.1972 0.090 Uiso 1 1 calc R U . . .
C11 C 0.68357(14) 0.5012(7) 0.0959(3) 0.0927(18) Uani 1 1 d . . . . .
H11 H 0.6711 0.4255 0.0797 0.111 Uiso 1 1 calc R U . . .
C12 C 0.69177(15) 0.5965(8) 0.0501(3) 0.098(2) Uani 1 1 d . . . . .
H12 H 0.6851 0.5875 0.0025 0.117 Uiso 1 1 calc R U . . .
C13 C 0.70971(15) 0.7053(8) 0.0734(3) 0.106(2) Uani 1 1 d . . . . .
H13 H 0.7156 0.7720 0.0418 0.127 Uiso 1 1 calc R U . . .
C14 C 0.71940(12) 0.7186(6) 0.1430(3) 0.0840(17) Uani 1 1 d . . . . .
H14 H 0.7318 0.7947 0.1586 0.101 Uiso 1 1 calc R U . . .
C15 C 0.74829(9) 0.6300(5) 0.3666(2) 0.0508(11) Uani 1 1 d . . . . .
C16 C 0.77406(8) 0.6173(5) 0.4198(3) 0.0676(14) Uani 1 1 d D U . . .
C17 C 0.76910(12) 0.5798(6) 0.4862(3) 0.0743(15) Uani 1 1 d . . . . .
H17 H 0.7486 0.5543 0.4962 0.089 Uiso 1 1 calc R U . . .
N8 N 0.79371(13) 0.5789(6) 0.5389(3) 0.1150(19) Uani 1 1 d . U . . .
C19 C 0.82348(13) 0.6102(6) 0.5207(3) 0.0849(17) Uani 1 1 d . U . . .
H19 H 0.8411 0.6076 0.5541 0.102 Uiso 1 1 calc R U . . .
C20 C 0.82708(12) 0.6451(6) 0.4531(3) 0.0882(18) Uani 1 1 d . . . . .
H20 H 0.8475 0.6680 0.4420 0.106 Uiso 1 1 calc R U . . .
C21 C 0.80368(8) 0.6488(5) 0.4026(2) 0.0621(13) Uani 1 1 d D U . . .
H21 H 0.8073 0.6721 0.3568 0.075 Uiso 1 1 calc R U . . .
C22 C 0.77653(9) 0.5813(5) 0.2606(2) 0.0497(11) Uani 1 1 d . . . . .
C23 C 0.79222(10) 0.6792(5) 0.2278(3) 0.0619(13) Uani 1 1 d . . . . .
H23 H 0.7850 0.7708 0.2271 0.074 Uiso 1 1 calc R U . . .
C24 C 0.81854(10) 0.6451(5) 0.1957(2) 0.0570(12) Uani 1 1 d . . . . .
H24 H 0.8292 0.7134 0.1726 0.068 Uiso 1 1 calc R U . . .
C25 C 0.82942(9) 0.5123(4) 0.1968(2) 0.0485(11) Uani 1 1 d . . . . .
C26 C 0.81273(10) 0.4134(5) 0.2295(3) 0.0610(13) Uani 1 1 d . . . . .
H26 H 0.8197 0.3215 0.2304 0.073 Uiso 1 1 calc R U . . .
C27 C 0.78641(10) 0.4475(5) 0.2602(3) 0.0588(13) Uani 1 1 d . . . . .
H27 H 0.7749 0.3789 0.2812 0.071 Uiso 1 1 calc R U . . .
C28 C 0.85855(9) 0.4770(4) 0.1654(2) 0.0503(11) Uani 1 1 d . . . . .
C29 C 0.86540(10) 0.5626(5) 0.1087(3) 0.0645(14) Uani 1 1 d . . . . .
C30 C 0.87772(9) 0.3753(4) 0.1887(2) 0.0513(11) Uani 1 1 d . . . . .
H30 H 0.8705 0.3250 0.2256 0.062 Uiso 1 1 calc R U . . .
C31 C 0.90769(9) 0.3283(4) 0.1673(2) 0.0461(10) Uani 1 1 d . . . . .
C32 C 0.92065(10) 0.3693(5) 0.1080(2) 0.0537(12) Uani 1 1 d . . . . .
H32 H 0.9093 0.4292 0.0766 0.064 Uiso 1 1 calc R U . . .
C33 C 0.95002(9) 0.3234(4) 0.0944(2) 0.0520(11) Uani 1 1 d . . . . .
H33 H 0.9588 0.3558 0.0546 0.062 Uiso 1 1 calc R U . . .
C34 C 0.96677(9) 0.2322(4) 0.1370(2) 0.0456(10) Uani 1 1 d . . . . .
C35 C 0.95377(9) 0.1891(4) 0.1958(2) 0.0476(11) Uani 1 1 d . . . . .
H35 H 0.9648 0.1260 0.2261 0.057 Uiso 1 1 calc R U . . .
C36 C 0.92481(9) 0.2374(4) 0.2106(2) 0.0474(11) Uani 1 1 d . . . . .
H36 H 0.9164 0.2077 0.2514 0.057 Uiso 1 1 calc R U . . .
C37 C 0.99902(9) 0.1881(4) 0.1214(2) 0.0452(10) Uani 1 1 d . . . . .
C38 C 1.00817(9) 0.0562(4) 0.1251(2) 0.0466(10) Uani 1 1 d . . . . .
C39 C 1.04184(10) 0.0156(4) 0.1216(2) 0.0484(11) Uani 1 1 d . . . . .
C40 C 1.06599(10) 0.0785(5) 0.1618(2) 0.0548(12) Uani 1 1 d . . . . .
H40 H 1.0613 0.1481 0.1930 0.066 Uiso 1 1 calc R U . . .
C41 C 1.09697(11) 0.0417(5) 0.1574(3) 0.0659(14) Uani 1 1 d . . . . .
H41 H 1.1133 0.0857 0.1854 0.079 Uiso 1 1 calc R U . . .
C42 C 1.10405(12) -0.0584(6) 0.1124(3) 0.0764(16) Uani 1 1 d . . . . .
H42 H 1.1253 -0.0821 0.1085 0.092 Uiso 1 1 calc R U . . .
C43 C 1.08041(12) -0.1244(5) 0.0728(3) 0.0680(14) Uani 1 1 d . . . . .
H43 H 1.0853 -0.1950 0.0423 0.082 Uiso 1 1 calc R U . . .
C44 C 1.04941(10) -0.0880(4) 0.0774(2) 0.0553(12) Uani 1 1 d . . . . .
H44 H 1.0332 -0.1342 0.0501 0.066 Uiso 1 1 calc R U . . .
C45 C 0.98604(10) -0.0584(4) 0.1342(2) 0.0469(10) Uani 1 1 d . . . . .
C46 C 0.99438(10) -0.1618(4) 0.1800(2) 0.0536(12) Uani 1 1 d . . . . .
H46 H 1.0147 -0.1612 0.2042 0.064 Uiso 1 1 calc R U . . .
C47 C 0.97377(11) -0.2674(5) 0.1916(2) 0.0592(12) Uani 1 1 d . . . . .
H47 H 0.9799 -0.3375 0.2236 0.071 Uiso 1 1 calc R U . . .
C48 C 0.94474(11) -0.2686(5) 0.1566(3) 0.0621(13) Uani 1 1 d . . . . .
H48 H 0.9305 -0.3398 0.1647 0.074 Uiso 1 1 calc R U . . .
C49 C 0.93571(11) -0.1678(5) 0.1096(3) 0.0614(13) Uani 1 1 d . . . . .
H49 H 0.9155 -0.1706 0.0849 0.074 Uiso 1 1 calc R U . . .
C50 C 0.95605(10) -0.0628(4) 0.0985(2) 0.0538(11) Uani 1 1 d . . . . .
H50 H 0.9497 0.0070 0.0665 0.065 Uiso 1 1 calc R U . . .
C51 C 1.01959(9) 0.3001(4) 0.1021(2) 0.0473(10) Uani 1 1 d . . . . .
C52 C 1.02112(10) 0.4239(4) 0.1379(2) 0.0542(12) Uani 1 1 d . . . . .
H52 H 1.0082 0.4373 0.1741 0.065 Uiso 1 1 calc R U . . .
C53 C 1.04094(11) 0.5263(5) 0.1218(3) 0.0621(13) Uani 1 1 d . . . . .
H53 H 1.0415 0.6098 0.1465 0.074 Uiso 1 1 calc R U . . .
C54 C 1.06017(12) 0.5077(5) 0.0693(3) 0.0662(14) Uani 1 1 d . . . . .
H54 H 1.0749 0.5757 0.0597 0.079 Uiso 1 1 calc R U . . .
C55 C 1.05764(11) 0.3898(5) 0.0312(3) 0.0646(14) Uani 1 1 d . . . . .
H55 H 1.0700 0.3789 -0.0063 0.077 Uiso 1 1 calc R U . . .
C56 C 1.03762(10) 0.2877(5) 0.0467(2) 0.0576(12) Uani 1 1 d . . . . .
H56 H 1.0360 0.2076 0.0193 0.069 Uiso 1 1 calc R U . . .
N4 N 0.61022(8) 0.0644(4) 0.4818(2) 0.0596(11) Uani 1 1 d . . . . .
N5 N 0.74404(7) 0.1020(4) 0.2851(2) 0.0516(9) Uani 1 1 d . . . . .
N0AA N 0.77501(8) 0.0587(4) 0.2029(2) 0.0621(11) Uani 1 1 d . . . . .
C57 C 0.37987(10) 0.7564(5) 0.3027(3) 0.0597(13) Uani 1 1 d . . . . .
H57 H 0.3587 0.7799 0.2887 0.072 Uiso 1 1 calc R U . . .
C58 C 0.39667(9) 0.8299(5) 0.3529(3) 0.0566(12) Uani 1 1 d . . . . .
H58 H 0.3872 0.9051 0.3736 0.068 Uiso 1 1 calc R U . . .
C59 C 0.42758(9) 0.7947(4) 0.3737(2) 0.0459(10) Uani 1 1 d . . . . .
H59 H 0.4391 0.8464 0.4087 0.055 Uiso 1 1 calc R U . . .
C60 C 0.44187(8) 0.6855(4) 0.3444(2) 0.0396(10) Uani 1 1 d . . . . .
C61 C 0.42437(9) 0.6135(4) 0.2931(2) 0.0445(10) Uani 1 1 d . . . . .
H61 H 0.4338 0.5389 0.2719 0.053 Uiso 1 1 calc R U . . .
C62 C 0.39373(9) 0.6473(5) 0.2722(2) 0.0525(11) Uani 1 1 d . . . . .
H62 H 0.3822 0.5961 0.2371 0.063 Uiso 1 1 calc R U . . .
C63 C 0.47544(8) 0.6503(4) 0.3652(2) 0.0389(9) Uani 1 1 d . . . . .
C64 C 0.48511(8) 0.5205(4) 0.37799(19) 0.0370(9) Uani 1 1 d . . . . .
C65 C 0.46279(8) 0.4067(4) 0.3868(2) 0.0376(9) Uani 1 1 d . . . . .
C66 C 0.43733(9) 0.4234(4) 0.4257(2) 0.0434(10) Uani 1 1 d . . . . .
H66 H 0.4339 0.5089 0.4464 0.052 Uiso 1 1 calc R U . . .
C67 C 0.41713(10) 0.3166(5) 0.4343(2) 0.0536(12) Uani 1 1 d . . . . .
H67 H 0.3999 0.3297 0.4607 0.064 Uiso 1 1 calc R U . . .
C68 C 0.42162(10) 0.1922(5) 0.4052(3) 0.0588(12) Uani 1 1 d . . . . .
H68 H 0.4077 0.1191 0.4119 0.071 Uiso 1 1 calc R U . . .
C69 C 0.44641(10) 0.1733(4) 0.3662(2) 0.0562(12) Uani 1 1 d . . . . .
H69 H 0.4494 0.0875 0.3453 0.067 Uiso 1 1 calc R U . . .
C70 C 0.46702(9) 0.2794(4) 0.3575(2) 0.0460(10) Uani 1 1 d . . . . .
H70 H 0.4843 0.2651 0.3311 0.055 Uiso 1 1 calc R U . . .
C71 C 0.49723(8) 0.7691(4) 0.3682(2) 0.0379(9) Uani 1 1 d . . . . .
C72 C 0.49548(9) 0.8622(4) 0.3145(2) 0.0450(10) Uani 1 1 d . . . . .
H72 H 0.4803 0.8501 0.2762 0.054 Uiso 1 1 calc R U . . .
C73 C 0.51574(9) 0.9732(4) 0.3162(2) 0.0486(11) Uani 1 1 d . . . . .
H73 H 0.5149 1.0338 0.2781 0.058 Uiso 1 1 calc R U . . .
C74 C 0.53682(9) 0.9960(4) 0.3722(2) 0.0512(11) Uani 1 1 d . . . . .
H74 H 0.5501 1.0735 0.3737 0.061 Uiso 1 1 calc R U . . .
C75 C 0.53861(9) 0.9046(4) 0.4269(2) 0.0491(11) Uani 1 1 d . . . . .
H75 H 0.5533 0.9190 0.4659 0.059 Uiso 1 1 calc R U . . .
C76 C 0.51895(9) 0.7931(4) 0.4243(2) 0.0452(10) Uani 1 1 d . . . . .
H76 H 0.5203 0.7312 0.4619 0.054 Uiso 1 1 calc R U . . .
C77 C 0.51902(8) 0.4811(4) 0.3815(2) 0.0375(9) Uani 1 1 d . . . . .
C78 C 0.53818(8) 0.5303(4) 0.3331(2) 0.0396(9) Uani 1 1 d . . . . .
H78 H 0.5300 0.5953 0.3000 0.048 Uiso 1 1 calc R U . . .
C79 C 0.56867(8) 0.4863(4) 0.3325(2) 0.0416(10) Uani 1 1 d . . . . .
H79 H 0.5811 0.5211 0.2987 0.050 Uiso 1 1 calc R U . . .
C80 C 0.58169(8) 0.3918(4) 0.3803(2) 0.0375(9) Uani 1 1 d . . . . .
C81 C 0.56276(8) 0.3457(4) 0.4298(2) 0.0414(10) Uani 1 1 d . . . . .
H81 H 0.5712 0.2840 0.4642 0.050 Uiso 1 1 calc R U . . .
C82 C 0.53224(8) 0.3878(4) 0.4296(2) 0.0419(10) Uani 1 1 d . . . . .
H82 H 0.5198 0.3525 0.4632 0.050 Uiso 1 1 calc R U . . .
C83 C 0.61366(8) 0.3483(4) 0.3724(2) 0.0416(10) Uani 1 1 d . . . . .
H83 H 0.6245 0.4053 0.3433 0.050 Uiso 1 1 calc R U . . .
C84 C 0.63068(8) 0.2418(4) 0.3988(2) 0.0388(9) Uani 1 1 d . . . . .
C85 C 0.61849(8) 0.1443(4) 0.4444(2) 0.0441(10) Uani 1 1 d . . . . .
C86 C 0.66173(8) 0.2060(4) 0.3756(2) 0.0400(9) Uani 1 1 d . . . . .
C87 C 0.68150(9) 0.3081(4) 0.3543(2) 0.0502(11) Uani 1 1 d . . . . .
H87 H 0.6762 0.4012 0.3595 0.060 Uiso 1 1 calc R U . . .
C88 C 0.70884(9) 0.2735(4) 0.3257(2) 0.0523(11) Uani 1 1 d . . . . .
H88 H 0.7222 0.3427 0.3112 0.063 Uiso 1 1 calc R U . . .
C89 C 0.71650(9) 0.1379(4) 0.3184(2) 0.0462(11) Uani 1 1 d . . . . .
C90 C 0.69785(9) 0.0373(4) 0.3414(2) 0.0537(12) Uani 1 1 d . . . . .
H90 H 0.7035 -0.0557 0.3373 0.064 Uiso 1 1 calc R U . . .
C91 C 0.67087(9) 0.0717(4) 0.3704(2) 0.0473(11) Uani 1 1 d . . . . .
H91 H 0.6583 0.0018 0.3872 0.057 Uiso 1 1 calc R U . . .
C92 C 0.74586(10) 0.0876(5) 0.2153(2) 0.0535(12) Uani 1 1 d . . . . .
C94 C 0.72601(16) 0.1467(7) 0.0971(4) 0.1036(16) Uani 1 1 d . U . . .
H94 H 0.7460 0.1832 0.0900 0.124 Uiso 1 1 calc R U . . .
N7 N 0.70097(14) 0.1437(6) 0.0425(3) 0.1219(14) Uani 1 1 d . U . . .
C96 C 0.67298(17) 0.0917(7) 0.0581(4) 0.1096(14) Uani 1 1 d . U . . .
H96 H 0.6560 0.0867 0.0231 0.132 Uiso 1 1 calc R U . . .
C97 C 0.66866(15) 0.0470(6) 0.1221(3) 0.0932(14) Uani 1 1 d . U . . .
H97 H 0.6488 0.0121 0.1311 0.112 Uiso 1 1 calc R U . . .
C98 C 0.69207(11) 0.0512(5) 0.1735(3) 0.0688(13) Uani 1 1 d . U . . .
H98 H 0.6883 0.0231 0.2185 0.083 Uiso 1 1 calc R U . . .
C99 C 0.79250(9) 0.0543(4) 0.2664(2) 0.0504(11) Uani 1 1 d . . . . .
C100 C 0.82551(10) 0.0123(5) 0.2685(3) 0.0625(13) Uani 1 1 d . . . . .
C101 C 0.84141(11) 0.0246(5) 0.2101(3) 0.0719(15) Uani 1 1 d . . . . .
H101 H 0.8313 0.0653 0.1697 0.086 Uiso 1 1 calc R U . . .
C102 C 0.87206(12) -0.0221(6) 0.2102(4) 0.0849(18) Uani 1 1 d . . . . .
H102 H 0.8826 -0.0135 0.1698 0.102 Uiso 1 1 calc R U . . .
C103 C 0.88740(12) -0.0810(6) 0.2685(4) 0.088(2) Uani 1 1 d . . . . .
H103 H 0.9083 -0.1137 0.2683 0.106 Uiso 1 1 calc R U . . .
C104 C 0.87161(12) -0.0912(6) 0.3271(4) 0.094(2) Uani 1 1 d . . . . .
H104 H 0.8819 -0.1291 0.3681 0.113 Uiso 1 1 calc R U . . .
C105 C 0.84131(11) -0.0469(6) 0.3260(3) 0.0818(17) Uani 1 1 d . . . . .
H105 H 0.8307 -0.0572 0.3663 0.098 Uiso 1 1 calc R U . . .
C106 C 0.77386(9) 0.0806(4) 0.3173(2) 0.0512(11) Uani 1 1 d . . . . .
C108 C 0.8042(4) 0.1967(13) 0.4119(7) 0.080(3) Uani 0.56(3) 1 d D U P A 1
H108 H 0.8132 0.2455 0.3767 0.096 Uiso 0.56(3) 1 calc R U P A 1
C109 C 0.8148(4) 0.2258(16) 0.4811(7) 0.091(4) Uani 0.56(3) 1 d D U P A 1
H109 H 0.8317 0.2872 0.4924 0.110 Uiso 0.56(3) 1 calc R U P A 1
C110 C 0.7999(3) 0.162(2) 0.5315(7) 0.092(4) Uani 0.56(3) 1 d D U P A 1
H110 H 0.8055 0.1846 0.5784 0.111 Uiso 0.56(3) 1 calc R U P A 1
C111 C 0.7773(4) 0.066(3) 0.5155(7) 0.119(6) Uani 0.56(3) 1 d D U P A 1
H111 H 0.7682 0.0189 0.5509 0.143 Uiso 0.56(3) 1 calc R U P A 1
C112 C 0.7677(3) 0.038(2) 0.4460(7) 0.092(4) Uani 0.56(3) 1 d D U P A 1
H112 H 0.7512 -0.0254 0.4359 0.110 Uiso 0.56(3) 1 calc R U P A 1
C18 C 0.7744(4) 0.0021(18) 0.5035(5) 0.079(4) Uani 0.44(3) 1 d DG U P A 2
H18 H 0.7667 -0.0678 0.5309 0.094 Uiso 0.44(3) 1 calc R U P A 2
C1A C 0.7692(2) -0.0044(11) 0.4322(5) 0.068(3) Uani 0.44(3) 1 d DG U P A 2
H1A H 0.7579 -0.0788 0.4109 0.081 Uiso 0.44(3) 1 calc R U P A 2
C107 C 0.78060(10) 0.0979(5) 0.3921(2) 0.0634(11) Uani 1 1 d DG U . . .
C1B C 0.7972(4) 0.2067(8) 0.4232(6) 0.092(6) Uani 0.44(3) 1 d DG U P A 2
H1B H 0.8049 0.2766 0.3958 0.110 Uiso 0.44(3) 1 calc R U P A 2
C1C C 0.8024(6) 0.2133(13) 0.4945(6) 0.097(6) Uani 0.44(3) 1 d DG U P A 2
H1C H 0.8137 0.2876 0.5159 0.116 Uiso 0.44(3) 1 calc R U P A 2
C1D C 0.7910(6) 0.1110(18) 0.5347(3) 0.096(6) Uani 0.44(3) 1 d DG U P A 2
H1D H 0.7945 0.1154 0.5834 0.115 Uiso 0.44(3) 1 calc R U P A 2
C7 C 0.71996(12) 0.0938(6) 0.1613(3) 0.0750(13) Uani 1 1 d . U . . .

loop_
_atom_site_aniso_label
_atom_site_aniso_U_11
_atom_site_aniso_U_22
_atom_site_aniso_U_33
_atom_site_aniso_U_23
_atom_site_aniso_U_13
_atom_site_aniso_U_12
N1 0.052(2) 0.059(3) 0.071(3) -0.007(2) 0.0030(19) 0.0054(19)
N2 0.041(2) 0.056(2) 0.066(3) -0.004(2) 0.0077(18) 0.0014(17)
N3 0.066(3) 0.099(4) 0.127(5) 0.053(3) 0.041(3) 0.028(3)
C1 0.045(3) 0.071(3) 0.086(4) -0.003(3) 0.000(2) 0.008(2)
C2 0.042(3) 0.059(3) 0.089(4) -0.007(3) 0.016(3) 0.000(2)
C3 0.053(3) 0.061(3) 0.090(4) -0.002(3) 0.029(3) -0.003(2)
C4 0.068(3) 0.049(3) 0.069(3) 0.000(3) 0.014(3) -0.001(2)
C5 0.042(2) 0.041(2) 0.070(3) -0.004(2) 0.013(2) -0.0003(19)
C6 0.050(3) 0.073(3) 0.071(4) -0.005(3) 0.005(2) 0.015(2)
C95 0.046(2) 0.045(3) 0.057(3) -0.001(2) 0.003(2) 0.003(2)
C8 0.044(2) 0.044(3) 0.067(3) -0.005(2) 0.001(2) 0.000(2)
C9 0.033(2) 0.053(3) 0.069(3) 0.002(3) 0.006(2) 0.000(2)
C10 0.074(3) 0.071(4) 0.077(4) 0.000(3) -0.009(3) -0.012(3)
C11 0.095(4) 0.098(5) 0.079(5) -0.016(4) -0.016(3) -0.015(4)
C12 0.096(5) 0.132(6) 0.064(4) -0.005(4) -0.002(3) -0.013(4)
C13 0.101(5) 0.142(6) 0.073(5) 0.029(5) 0.001(4) -0.030(5)
C14 0.076(4) 0.092(4) 0.083(4) 0.021(4) 0.002(3) -0.026(3)
C15 0.039(2) 0.057(3) 0.056(3) -0.003(2) 0.006(2) 0.001(2)
C16 0.049(2) 0.076(4) 0.078(4) -0.012(3) 0.005(2) 0.002(2)
C17 0.060(3) 0.106(5) 0.056(4) 0.011(3) 0.001(3) 0.006(3)
N8 0.091(4) 0.130(5) 0.121(5) -0.012(4) -0.004(3) 0.009(3)
C19 0.067(4) 0.109(5) 0.076(4) -0.007(4) -0.007(3) -0.010(3)
C20 0.061(3) 0.112(5) 0.089(5) 0.001(4) 0.000(3) -0.007(3)
C21 0.048(2) 0.092(4) 0.045(3) 0.002(3) -0.001(2) -0.009(3)
C22 0.040(2) 0.052(3) 0.058(3) -0.004(2) 0.011(2) -0.001(2)
C23 0.047(3) 0.046(3) 0.095(4) 0.003(3) 0.016(2) 0.005(2)
C24 0.047(2) 0.046(3) 0.080(4) 0.007(3) 0.012(2) -0.003(2)
C25 0.035(2) 0.044(3) 0.066(3) -0.003(2) 0.003(2) 0.0008(19)
C26 0.043(2) 0.046(3) 0.096(4) 0.006(3) 0.019(2) 0.002(2)
C27 0.048(3) 0.045(3) 0.087(4) 0.004(3) 0.019(2) 0.000(2)
C28 0.037(2) 0.049(3) 0.065(3) 0.002(2) 0.007(2) -0.003(2)
C29 0.041(3) 0.064(3) 0.091(4) 0.013(3) 0.017(3) 0.014(2)
C30 0.044(2) 0.046(3) 0.064(3) 0.004(2) 0.005(2) 0.002(2)
C31 0.040(2) 0.043(2) 0.055(3) 0.000(2) 0.004(2) -0.0011(19)
C32 0.048(3) 0.056(3) 0.057(3) 0.008(2) 0.007(2) 0.010(2)
C33 0.049(3) 0.052(3) 0.056(3) 0.009(2) 0.010(2) 0.007(2)
C34 0.044(2) 0.038(2) 0.055(3) 0.001(2) 0.007(2) 0.0022(19)
C35 0.041(2) 0.048(3) 0.054(3) 0.003(2) 0.0050(19) 0.0039(19)
C36 0.043(2) 0.046(3) 0.053(3) 0.001(2) 0.0051(19) -0.001(2)
C37 0.042(2) 0.044(3) 0.050(3) 0.003(2) 0.0071(19) 0.0057(19)
C38 0.048(2) 0.045(3) 0.047(3) 0.000(2) 0.0058(19) 0.004(2)
C39 0.051(3) 0.046(3) 0.050(3) 0.004(2) 0.013(2) 0.006(2)
C40 0.055(3) 0.057(3) 0.053(3) 0.003(2) 0.009(2) 0.002(2)
C41 0.048(3) 0.067(3) 0.083(4) 0.011(3) 0.003(2) 0.001(2)
C42 0.058(3) 0.069(4) 0.105(5) 0.011(3) 0.026(3) 0.015(3)
C43 0.067(3) 0.052(3) 0.088(4) -0.007(3) 0.024(3) 0.009(3)
C44 0.053(3) 0.048(3) 0.068(3) 0.001(2) 0.019(2) 0.005(2)
C45 0.054(3) 0.040(2) 0.048(3) -0.003(2) 0.008(2) 0.000(2)
C46 0.050(3) 0.050(3) 0.061(3) 0.004(2) 0.007(2) 0.005(2)
C47 0.061(3) 0.048(3) 0.071(3) 0.007(2) 0.017(3) 0.000(2)
C48 0.066(3) 0.053(3) 0.070(4) -0.004(3) 0.019(3) -0.008(2)
C49 0.055(3) 0.060(3) 0.070(4) -0.014(3) 0.008(2) -0.005(2)
C50 0.057(3) 0.045(3) 0.059(3) -0.004(2) 0.005(2) 0.000(2)
C51 0.048(2) 0.045(3) 0.049(3) 0.003(2) 0.006(2) 0.005(2)
C52 0.059(3) 0.046(3) 0.059(3) -0.006(2) 0.013(2) 0.000(2)
C53 0.074(3) 0.045(3) 0.069(4) -0.003(3) 0.014(3) -0.010(2)
C54 0.073(3) 0.057(3) 0.070(4) 0.005(3) 0.011(3) -0.014(3)
C55 0.078(3) 0.053(3) 0.067(4) 0.002(3) 0.027(3) -0.005(3)
C56 0.068(3) 0.046(3) 0.060(3) -0.002(2) 0.017(2) -0.002(2)
N4 0.046(2) 0.061(3) 0.074(3) 0.016(2) 0.0133(19) 0.0042(19)
N5 0.0365(19) 0.053(2) 0.066(3) -0.001(2) 0.0071(17) 0.0103(16)
N0AA 0.051(2) 0.064(3) 0.072(3) -0.003(2) 0.010(2) 0.0087(19)
C57 0.035(2) 0.059(3) 0.083(4) 0.004(3) -0.004(2) 0.007(2)
C58 0.044(2) 0.046(3) 0.081(4) 0.000(3) 0.009(2) 0.006(2)
C59 0.036(2) 0.041(2) 0.060(3) -0.003(2) 0.0016(19) 0.0004(18)
C60 0.033(2) 0.039(2) 0.047(3) 0.007(2) 0.0031(17) 0.0022(17)
C61 0.040(2) 0.048(3) 0.045(3) 0.002(2) 0.0015(18) 0.0022(19)
C62 0.044(2) 0.056(3) 0.055(3) 0.004(2) -0.011(2) -0.002(2)
C63 0.034(2) 0.044(2) 0.040(2) 0.003(2) 0.0062(17) 0.0006(18)
C64 0.033(2) 0.038(2) 0.040(2) 0.0012(19) 0.0040(16) 0.0009(17)
C65 0.033(2) 0.038(2) 0.041(2) 0.0050(19) -0.0004(17) -0.0011(17)
C66 0.040(2) 0.048(3) 0.043(3) -0.002(2) 0.0053(18) 0.0001(19)
C67 0.044(2) 0.063(3) 0.054(3) 0.010(3) 0.007(2) -0.006(2)
C68 0.054(3) 0.045(3) 0.077(4) 0.009(3) 0.008(2) -0.013(2)
C69 0.058(3) 0.035(2) 0.075(3) -0.003(2) 0.006(2) -0.006(2)
C70 0.044(2) 0.036(2) 0.058(3) -0.004(2) 0.0035(19) -0.0024(19)
C71 0.036(2) 0.031(2) 0.048(3) 0.0023(19) 0.0061(17) 0.0016(17)
C72 0.037(2) 0.045(2) 0.053(3) 0.003(2) 0.0054(18) 0.0026(19)
C73 0.048(2) 0.040(2) 0.060(3) 0.007(2) 0.013(2) 0.002(2)
C74 0.039(2) 0.043(3) 0.072(3) -0.006(2) 0.007(2) -0.0045(19)
C75 0.047(2) 0.052(3) 0.047(3) -0.002(2) 0.0017(19) -0.009(2)
C76 0.044(2) 0.042(2) 0.049(3) 0.003(2) 0.0035(19) -0.0037(19)
C77 0.033(2) 0.035(2) 0.045(3) -0.0024(19) 0.0046(17) -0.0001(17)
C78 0.036(2) 0.036(2) 0.047(3) 0.003(2) 0.0028(17) 0.0039(17)
C79 0.035(2) 0.036(2) 0.053(3) 0.004(2) 0.0056(18) 0.0001(17)
C80 0.0311(19) 0.035(2) 0.046(3) -0.0038(19) 0.0035(17) -0.0002(16)
C81 0.038(2) 0.042(2) 0.043(3) 0.001(2) -0.0001(18) 0.0046(18)
C82 0.037(2) 0.044(2) 0.045(3) 0.002(2) 0.0048(17) 0.0036(18)
C83 0.035(2) 0.039(2) 0.052(3) 0.000(2) 0.0053(18) 0.0000(18)
C84 0.0295(19) 0.040(2) 0.048(3) -0.003(2) 0.0045(17) -0.0020(17)
C85 0.031(2) 0.049(3) 0.053(3) 0.002(2) 0.0032(19) 0.0077(19)
C86 0.0290(19) 0.042(2) 0.048(3) 0.002(2) -0.0016(17) 0.0058(18)
C87 0.038(2) 0.043(3) 0.070(3) 0.000(2) 0.011(2) 0.0033(19)
C88 0.042(2) 0.046(3) 0.070(3) 0.006(2) 0.013(2) 0.000(2)
C89 0.034(2) 0.050(3) 0.055(3) -0.002(2) 0.0047(18) 0.008(2)
C90 0.040(2) 0.040(3) 0.082(4) -0.003(2) 0.010(2) 0.006(2)
C91 0.038(2) 0.039(2) 0.065(3) 0.003(2) 0.007(2) 0.0003(19)
C92 0.045(3) 0.055(3) 0.061(3) -0.007(2) 0.009(2) 0.010(2)
C94 0.1036(18) 0.1047(19) 0.1027(18) 0.0008(10) 0.0116(9) 0.0010(10)
N7 0.1195(15) 0.1243(17) 0.1216(16) 0.0005(10) 0.0098(9) -0.0016(9)
C96 0.1117(16) 0.1100(18) 0.1066(16) -0.0004(9) 0.0072(9) 0.0042(9)
C97 0.0893(16) 0.0944(17) 0.0947(16) -0.0034(9) 0.0023(9) 0.0015(10)
C98 0.051(2) 0.092(4) 0.066(2) -0.012(2) 0.0174(17) 0.007(2)
C99 0.036(2) 0.051(3) 0.064(3) 0.001(2) 0.007(2) 0.009(2)
C100 0.044(3) 0.053(3) 0.090(4) -0.008(3) 0.004(3) 0.003(2)
C101 0.055(3) 0.068(3) 0.094(4) -0.019(3) 0.020(3) -0.005(3)
C102 0.047(3) 0.078(4) 0.133(6) -0.024(4) 0.025(3) 0.001(3)
C103 0.040(3) 0.073(4) 0.152(6) -0.015(4) 0.011(4) 0.008(3)
C104 0.045(3) 0.095(5) 0.140(6) 0.001(4) -0.009(3) 0.018(3)
C105 0.052(3) 0.086(4) 0.106(5) 0.008(4) -0.001(3) 0.016(3)
C106 0.037(2) 0.050(3) 0.066(3) 0.004(2) 0.000(2) 0.0043(19)
C108 0.070(4) 0.088(5) 0.077(4) -0.001(4) -0.008(3) 0.006(4)
C109 0.079(7) 0.113(7) 0.079(4) -0.006(4) -0.009(4) 0.007(5)
C110 0.072(6) 0.122(11) 0.078(5) 0.000(4) -0.014(4) 0.007(6)
C111 0.118(8) 0.173(13) 0.063(4) -0.002(4) -0.008(3) -0.042(10)
C112 0.081(6) 0.131(8) 0.061(3) 0.004(4) -0.004(3) -0.021(6)
C18 0.076(9) 0.099(8) 0.058(4) 0.001(4) -0.007(4) 0.004(6)
C1A 0.060(7) 0.083(5) 0.057(4) 0.002(4) -0.007(4) 0.009(5)
C107 0.050(2) 0.077(3) 0.062(2) 0.001(2) -0.0018(17) 0.0193(19)
C1B 0.109(13) 0.094(6) 0.070(5) -0.001(4) -0.007(5) -0.010(8)
C1C 0.114(15) 0.104(7) 0.069(5) -0.002(4) -0.005(5) -0.009(8)
C1D 0.109(14) 0.109(8) 0.065(5) 0.000(4) -0.013(5) -0.013(8)
C7 0.060(3) 0.082(4) 0.081(3) -0.021(3) 0.002(3) 0.021(3)

loop_
_atom_type_symbol
_atom_type_description
_atom_type_scat_dispersion_real
_atom_type_scat_dispersion_imag
_atom_type_scat_source
C C 0.0033 0.0016 'International Tables Vol C Tables 4.2.6.8 and 6.1.1.4'
H H 0.0000 0.0000 'International Tables Vol C Tables 4.2.6.8 and 6.1.1.4'
N N 0.0061 0.0033 'International Tables Vol C Tables 4.2.6.8 and 6.1.1.4'

loop_
_geom_angle_atom_site_label_1
_geom_angle_atom_site_label_2
_geom_angle_atom_site_label_3
_geom_angle
_geom_angle_site_symmetry_1
_geom_angle_site_symmetry_3
_geom_angle_publ_flag
C15 N1 C95 106.9(4) . . ?
C8 N2 C15 107.1(3) . . ?
C8 N2 C22 125.5(4) . . ?
C15 N2 C22 127.3(3) . . ?
C2 C1 H1 119.6 . . ?
C2 C1 C6 120.9(5) . . ?
C6 C1 H1 119.6 . . ?
C1 C2 H2 120.1 . . ?
C3 C2 C1 119.8(4) . . ?
C3 C2 H2 120.1 . . ?
C2 C3 H3 119.6 . . ?
C2 C3 C4 120.8(5) . . ?
C4 C3 H3 119.6 . . ?
C3 C4 H4 120.1 . . ?
C5 C4 C3 119.8(5) . . ?
C5 C4 H4 120.1 . . ?
C4 C5 C6 118.5(4) . . ?
C4 C5 C95 119.7(4) . . ?
C6 C5 C95 121.7(4) . . ?
C1 C6 C5 120.2(5) . . ?
C1 C6 H6 119.9 . . ?
C5 C6 H6 119.9 . . ?
N1 C95 C5 118.2(4) . . ?
C8 C95 N1 109.0(4) . . ?
C8 C95 C5 132.5(4) . . ?
N2 C8 C95 106.5(4) . . ?
N2 C8 C9 123.1(4) . . ?
C95 C8 C9 130.3(4) . . ?
C10 C9 C8 119.5(4) . . ?
C10 C9 C14 118.2(5) . . ?
C14 C9 C8 122.2(4) . . ?
C9 C10 H10 120.0 . . ?
C9 C10 C11 120.1(5) . . ?
C11 C10 H10 120.0 . . ?
C10 C11 H11 119.4 . . ?
C12 C11 C10 121.2(6) . . ?
C12 C11 H11 119.4 . . ?
C11 C12 H12 120.3 . . ?
C11 C12 C13 119.3(6) . . ?
C13 C12 H12 120.3 . . ?
C12 C13 H13 119.8 . . ?
C12 C13 C14 120.3(6) . . ?
C14 C13 H13 119.8 . . ?
C9 C14 H14 119.6 . . ?
C13 C14 C9 120.9(6) . . ?
C13 C14 H14 119.6 . . ?
N1 C15 N2 110.6(4) . . ?
N1 C15 C16 122.3(4) . . ?
N2 C15 C16 127.1(4) . . ?
C17 C16 C15 121.4(4) . . ?
C21 C16 C15 117.6(4) . . ?
C21 C16 C17 121.0(5) . . ?
C16 C17 H17 119.4 . . ?
C16 C17 N8 121.2(5) . . ?
N8 C17 H17 119.4 . . ?
C19 N8 C17 117.1(5) . . ?
N8 C19 H19 120.5 . . ?
C20 C19 N8 119.1(5) . . ?
C20 C19 H19 120.5 . . ?
C19 C20 H20 117.8 . . ?
C21 C20 C19 124.4(5) . . ?
C21 C20 H20 117.8 . . ?
C16 C21 H21 121.4 . . ?
C20 C21 C16 117.2(5) . . ?
C20 C21 H21 121.4 . . ?
C23 C22 N2 120.1(4) . . ?
C23 C22 C27 120.1(4) . . ?
C27 C22 N2 119.8(4) . . ?
C22 C23 H23 120.0 . . ?
C22 C23 C24 120.1(4) . . ?
C24 C23 H23 120.0 . . ?
C23 C24 H24 119.7 . . ?
C23 C24 C25 120.6(4) . . ?
C25 C24 H24 119.7 . . ?
C24 C25 C26 118.4(4) . . ?
C24 C25 C28 120.6(4) . . ?
C26 C25 C28 121.0(4) . . ?
C25 C26 H26 119.7 . . ?
C27 C26 C25 120.7(4) . . ?
C27 C26 H26 119.7 . . ?
C22 C27 H27 120.0 . . ?
C26 C27 C22 120.1(4) . . ?
C26 C27 H27 120.0 . . ?
C29 C28 C25 115.0(4) . . ?
C30 C28 C25 123.0(4) . . ?
C30 C28 C29 122.0(4) . . ?
N3 C29 C28 178.8(5) . . ?
C28 C30 H30 114.2 . . ?
C28 C30 C31 131.6(4) . . ?
C31 C30 H30 114.2 . . ?
C32 C31 C30 125.2(4) . . ?
C36 C31 C30 117.2(4) . . ?
C36 C31 C32 117.6(4) . . ?
C31 C32 H32 119.7 . . ?
C33 C32 C31 120.6(4) . . ?
C33 C32 H32 119.7 . . ?
C32 C33 H33 119.2 . . ?
C34 C33 C32 121.7(4) . . ?
C34 C33 H33 119.2 . . ?
C33 C34 C35 118.1(4) . . ?
C33 C34 C37 120.0(4) . . ?
C35 C34 C37 121.8(4) . . ?
C34 C35 H35 119.8 . . ?
C36 C35 C34 120.4(4) . . ?
C36 C35 H35 119.8 . . ?
C31 C36 H36 119.2 . . ?
C35 C36 C31 121.6(4) . . ?
C35 C36 H36 119.2 . . ?
C38 C37 C34 122.1(4) . . ?
C38 C37 C51 123.2(4) . . ?
C51 C37 C34 114.7(3) . . ?
C37 C38 C39 121.7(4) . . ?
C37 C38 C45 122.9(4) . . ?
C45 C38 C39 115.4(4) . . ?
C40 C39 C38 121.6(4) . . ?
C40 C39 C44 118.2(4) . . ?
C44 C39 C38 120.2(4) . . ?
C39 C40 H40 119.5 . . ?
C39 C40 C41 121.0(5) . . ?
C41 C40 H40 119.5 . . ?
C40 C41 H41 120.0 . . ?
C42 C41 C40 120.0(5) . . ?
C42 C41 H41 120.0 . . ?
C41 C42 H42 120.0 . . ?
C41 C42 C43 120.1(5) . . ?
C43 C42 H42 120.0 . . ?
C42 C43 H43 120.0 . . ?
C42 C43 C44 120.0(5) . . ?
C44 C43 H43 120.0 . . ?
C39 C44 H44 119.7 . . ?
C43 C44 C39 120.6(5) . . ?
C43 C44 H44 119.7 . . ?
C46 C45 C38 120.3(4) . . ?
C46 C45 C50 117.9(4) . . ?
C50 C45 C38 121.7(4) . . ?
C45 C46 H46 119.2 . . ?
C45 C46 C47 121.7(4) . . ?
C47 C46 H46 119.2 . . ?
C46 C47 H47 120.4 . . ?
C48 C47 C46 119.2(4) . . ?
C48 C47 H47 120.4 . . ?
C47 C48 H48 119.6 . . ?
C47 C48 C49 120.8(4) . . ?
C49 C48 H48 119.6 . . ?
C48 C49 H49 120.0 . . ?
C50 C49 C48 120.0(4) . . ?
C50 C49 H49 120.0 . . ?
C45 C50 H50 119.8 . . ?
C49 C50 C45 120.5(4) . . ?
C49 C50 H50 119.8 . . ?
C52 C51 C37 121.2(4) . . ?
C56 C51 C37 121.4(4) . . ?
C56 C51 C52 117.4(4) . . ?
C51 C52 H52 119.3 . . ?
C53 C52 C51 121.5(4) . . ?
C53 C52 H52 119.3 . . ?
C52 C53 H53 120.1 . . ?
C52 C53 C54 119.8(5) . . ?
C54 C53 H53 120.1 . . ?
C53 C54 H54 120.4 . . ?
C55 C54 C53 119.3(4) . . ?
C55 C54 H54 120.4 . . ?
C54 C55 H55 119.5 . . ?
C56 C55 C54 121.0(4) . . ?
C56 C55 H55 119.5 . . ?
C51 C56 H56 119.6 . . ?
C55 C56 C51 120.7(4) . . ?
C55 C56 H56 119.6 . . ?
C92 N5 C89 126.5(3) . . ?
C92 N5 C106 107.2(3) . . ?
C106 N5 C89 126.2(4) . . ?
C92 N0AA C99 106.3(4) . . ?
C58 C57 H57 120.0 . . ?
C58 C57 C62 119.9(4) . . ?
C62 C57 H57 120.0 . . ?
C57 C58 H58 120.0 . . ?
C57 C58 C59 120.0(4) . . ?
C59 C58 H58 120.0 . . ?
C58 C59 H59 119.4 . . ?
C60 C59 C58 121.1(4) . . ?
C60 C59 H59 119.4 . . ?
C59 C60 C61 117.6(4) . . ?
C59 C60 C63 121.2(4) . . ?
C61 C60 C63 121.1(3) . . ?
C60 C61 H61 119.1 . . ?
C62 C61 C60 121.7(4) . . ?
C62 C61 H61 119.1 . . ?
C57 C62 H62 120.2 . . ?
C61 C62 C57 119.6(4) . . ?
C61 C62 H62 120.2 . . ?
C64 C63 C60 122.4(3) . . ?
C64 C63 C71 123.3(3) . . ?
C71 C63 C60 114.3(3) . . ?
C63 C64 C65 122.5(3) . . ?
C63 C64 C77 121.9(3) . . ?
C65 C64 C77 115.5(3) . . ?
C66 C65 C64 121.2(4) . . ?
C70 C65 C64 121.0(3) . . ?
C70 C65 C66 117.9(4) . . ?
C65 C66 H66 119.7 . . ?
C67 C66 C65 120.6(4) . . ?
C67 C66 H66 119.7 . . ?
C66 C67 H67 119.6 . . ?
C68 C67 C66 120.9(4) . . ?
C68 C67 H67 119.6 . . ?
C67 C68 H68 120.2 . . ?
C67 C68 C69 119.7(4) . . ?
C69 C68 H68 120.2 . . ?
C68 C69 H69 120.0 . . ?
C68 C69 C70 120.1(4) . . ?
C70 C69 H69 120.0 . . ?
C65 C70 H70 119.5 . . ?
C69 C70 C65 120.9(4) . . ?
C69 C70 H70 119.5 . . ?
C72 C71 C63 119.8(4) . . ?
C72 C71 C76 117.9(4) . . ?
C76 C71 C63 122.2(4) . . ?
C71 C72 H72 119.7 . . ?
C71 C72 C73 120.6(4) . . ?
C73 C72 H72 119.7 . . ?
C72 C73 H73 119.7 . . ?
C74 C73 C72 120.6(4) . . ?
C74 C73 H73 119.7 . . ?
C73 C74 H74 120.3 . . ?
C73 C74 C75 119.5(4) . . ?
C75 C74 H74 120.3 . . ?
C74 C75 H75 120.2 . . ?
C76 C75 C74 119.7(4) . . ?
C76 C75 H75 120.2 . . ?
C71 C76 H76 119.2 . . ?
C75 C76 C71 121.6(4) . . ?
C75 C76 H76 119.2 . . ?
C78 C77 C64 120.7(3) . . ?
C82 C77 C64 122.0(3) . . ?
C82 C77 C78 117.2(3) . . ?
C77 C78 H78 119.4 . . ?
C79 C78 C77 121.1(4) . . ?
C79 C78 H78 119.4 . . ?
C78 C79 H79 119.3 . . ?
C78 C79 C80 121.5(3) . . ?
C80 C79 H79 119.3 . . ?
C79 C80 C83 116.3(3) . . ?
C81 C80 C79 117.2(3) . . ?
C81 C80 C83 126.4(4) . . ?
C80 C81 H81 119.4 . . ?
C82 C81 C80 121.3(4) . . ?
C82 C81 H81 119.4 . . ?
C77 C82 H82 119.2 . . ?
C81 C82 C77 121.7(4) . . ?
C81 C82 H82 119.2 . . ?
C80 C83 H83 114.1 . . ?
C84 C83 C80 131.7(4) . . ?
C84 C83 H83 114.1 . . ?
C83 C84 C85 122.5(3) . . ?
C83 C84 C86 122.1(4) . . ?
C85 C84 C86 114.8(3) . . ?
N4 C85 C84 176.6(4) . . ?
C87 C86 C84 120.4(3) . . ?
C91 C86 C84 121.0(3) . . ?
C91 C86 C87 118.5(3) . . ?
C86 C87 H87 119.9 . . ?
C88 C87 C86 120.1(4) . . ?
C88 C87 H87 119.9 . . ?
C87 C88 H88 120.1 . . ?
C89 C88 C87 119.7(4) . . ?
C89 C88 H88 120.1 . . ?
C88 C89 N5 119.6(4) . . ?
C90 C89 N5 119.8(4) . . ?
C90 C89 C88 120.5(4) . . ?
C89 C90 H90 120.1 . . ?
C89 C90 C91 119.7(4) . . ?
C91 C90 H90 120.1 . . ?
C86 C91 H91 119.4 . . ?
C90 C91 C86 121.3(4) . . ?
C90 C91 H91 119.4 . . ?
N5 C92 C7 126.8(4) . . ?
N0AA C92 N5 110.2(4) . . ?
N0AA C92 C7 122.8(4) . . ?
N7 C94 H94 121.1 . . ?
C7 C94 H94 121.1 . . ?
C7 C94 N7 117.8(6) . . ?
C96 N7 C94 116.8(6) . . ?
N7 C96 H96 119.1 . . ?
C97 C96 N7 121.9(7) . . ?
C97 C96 H96 119.1 . . ?
C96 C97 H97 119.4 . . ?
C98 C97 C96 121.2(6) . . ?
C98 C97 H97 119.4 . . ?
C97 C98 H98 119.9 . . ?
C7 C98 C97 120.1(6) . . ?
C7 C98 H98 119.9 . . ?
N0AA C99 C100 118.0(4) . . ?
C106 C99 N0AA 110.1(4) . . ?
C106 C99 C100 131.6(5) . . ?
C101 C100 C99 119.9(5) . . ?
C105 C100 C99 122.4(5) . . ?
C105 C100 C101 117.6(5) . . ?
C100 C101 H101 119.8 . . ?
C100 C101 C102 120.5(6) . . ?
C102 C101 H101 119.8 . . ?
C101 C102 H102 119.6 . . ?
C103 C102 C101 120.8(6) . . ?
C103 C102 H102 119.6 . . ?
C102 C103 H103 120.7 . . ?
C102 C103 C104 118.6(5) . . ?
C104 C103 H103 120.7 . . ?
C103 C104 H104 120.0 . . ?
C105 C104 C103 120.1(6) . . ?
C105 C104 H104 120.0 . . ?
C100 C105 H105 118.8 . . ?
C104 C105 C100 122.4(6) . . ?
C104 C105 H105 118.8 . . ?
N5 C106 C107 121.2(4) . . ?
C99 C106 N5 106.1(4) . . ?
C99 C106 C107 132.5(4) . . ?
C109 C108 H108 118.2 . . ?
C109 C108 C107 123.5(11) . . ?
C107 C108 H108 118.2 . . ?
C108 C109 H109 121.2 . . ?
C110 C109 C108 117.5(11) . . ?
C110 C109 H109 121.2 . . ?
C109 C110 H110 119.4 . . ?
C111 C110 C109 121.2(12) . . ?
C111 C110 H110 119.4 . . ?
C110 C111 H111 120.3 . . ?
C110 C111 C112 119.5(12) . . ?
C112 C111 H111 120.3 . . ?
C111 C112 H112 118.1 . . ?
C107 C112 C111 123.9(11) . . ?
C107 C112 H112 118.1 . . ?
C1A C18 H18 120.0 . . ?
C1A C18 C1D 120.0 . . ?
C1D C18 H18 120.0 . . ?
C18 C1A H1A 120.0 . . ?
C18 C1A C107 120.0 . . ?
C107 C1A H1A 120.0 . . ?
C108 C107 C106 114.5(7) . . ?
C112 C107 C106 131.3(8) . . ?
C112 C107 C108 114.2(9) . . ?
C1A C107 C106 115.4(6) . . ?
C1B C107 C106 124.6(6) . . ?
C1B C107 C1A 120.0 . . ?
C107 C1B H1B 120.0 . . ?
C107 C1B C1C 120.0 . . ?
C1C C1B H1B 120.0 . . ?
C1B C1C H1C 120.0 . . ?
C1D C1C C1B 120.0 . . ?
C1D C1C H1C 120.0 . . ?
C18 C1D H1D 120.0 . . ?
C1C C1D C18 120.0 . . ?
C1C C1D H1D 120.0 . . ?
C94 C7 C92 117.9(5) . . ?
C98 C7 C92 120.1(5) . . ?
C98 C7 C94 122.0(6) . . ?

loop_
_geom_bond_atom_site_label_1
_geom_bond_atom_site_label_2
_geom_bond_distance
_geom_bond_site_symmetry_2
_geom_bond_publ_flag
N1 C95 1.396(5) . ?
N1 C15 1.313(5) . ?
N2 C8 1.378(5) . ?
N2 C15 1.391(5) . ?
N2 C22 1.444(5) . ?
N3 C29 1.145(6) . ?
C1 H1 0.9500 . ?
C1 C2 1.365(6) . ?
C1 C6 1.389(6) . ?
C2 H2 0.9500 . ?
C2 C3 1.345(7) . ?
C3 H3 0.9500 . ?
C3 C4 1.422(6) . ?
C4 H4 0.9500 . ?
C4 C5 1.375(6) . ?
C5 C6 1.400(6) . ?
C5 C95 1.464(5) . ?
C6 H6 0.9500 . ?
C95 C8 1.379(6) . ?
C8 C9 1.483(6) . ?
C9 C10 1.378(6) . ?
C9 C14 1.391(6) . ?
C10 H10 0.9500 . ?
C10 C11 1.397(7) . ?
C11 H11 0.9500 . ?
C11 C12 1.363(8) . ?
C12 H12 0.9500 . ?
C12 C13 1.368(9) . ?
C13 H13 0.9500 . ?
C13 C14 1.388(8) . ?
C14 H14 0.9500 . ?
C15 C16 1.447(6) . ?
C16 C17 1.384(7) . ?
C16 C21 1.3780(10) . ?
C17 H17 0.9500 . ?
C17 N8 1.400(7) . ?
N8 C19 1.390(7) . ?
C19 H19 0.9500 . ?
C19 C20 1.386(7) . ?
C20 H20 0.9500 . ?
C20 C21 1.338(7) . ?
C21 H21 0.9500 . ?
C22 C23 1.368(6) . ?
C22 C27 1.380(6) . ?
C23 H23 0.9500 . ?
C23 C24 1.383(6) . ?
C24 H24 0.9500 . ?
C24 C25 1.383(6) . ?
C25 C26 1.396(6) . ?
C25 C28 1.483(5) . ?
C26 H26 0.9500 . ?
C26 C27 1.368(6) . ?
C27 H27 0.9500 . ?
C28 C29 1.442(7) . ?
C28 C30 1.343(6) . ?
C30 H30 0.9500 . ?
C30 C31 1.462(5) . ?
C31 C32 1.391(6) . ?
C31 C36 1.389(6) . ?
C32 H32 0.9500 . ?
C32 C33 1.386(5) . ?
C33 H33 0.9500 . ?
C33 C34 1.376(6) . ?
C34 C35 1.390(5) . ?
C34 C37 1.506(5) . ?
C35 H35 0.9500 . ?
C35 C36 1.384(5) . ?
C36 H36 0.9500 . ?
C37 C38 1.353(5) . ?
C37 C51 1.481(6) . ?
C38 C39 1.504(5) . ?
C38 C45 1.492(6) . ?
C39 C40 1.383(6) . ?
C39 C44 1.392(6) . ?
C40 H40 0.9500 . ?
C40 C41 1.386(6) . ?
C41 H41 0.9500 . ?
C41 C42 1.371(7) . ?
C42 H42 0.9500 . ?
C42 C43 1.376(7) . ?
C43 H43 0.9500 . ?
C43 C44 1.386(6) . ?
C44 H44 0.9500 . ?
C45 C46 1.376(6) . ?
C45 C50 1.402(6) . ?
C46 H46 0.9500 . ?
C46 C47 1.394(6) . ?
C47 H47 0.9500 . ?
C47 C48 1.360(6) . ?
C48 H48 0.9500 . ?
C48 C49 1.380(6) . ?
C49 H49 0.9500 . ?
C49 C50 1.380(6) . ?
C50 H50 0.9500 . ?
C51 C52 1.400(6) . ?
C51 C56 1.394(6) . ?
C52 H52 0.9500 . ?
C52 C53 1.371(6) . ?
C53 H53 0.9500 . ?
C53 C54 1.387(6) . ?
C54 H54 0.9500 . ?
C54 C55 1.373(6) . ?
C55 H55 0.9500 . ?
C55 C56 1.371(6) . ?
C56 H56 0.9500 . ?
N4 C85 1.151(5) . ?
N5 C89 1.444(5) . ?
N5 C92 1.380(5) . ?
N5 C106 1.385(5) . ?
N0AA C92 1.325(5) . ?
N0AA C99 1.387(5) . ?
C57 H57 0.9500 . ?
C57 C58 1.365(6) . ?
C57 C62 1.386(6) . ?
C58 H58 0.9500 . ?
C58 C59 1.391(5) . ?
C59 H59 0.9500 . ?
C59 C60 1.385(5) . ?
C60 C61 1.386(5) . ?
C60 C63 1.496(5) . ?
C61 H61 0.9500 . ?
C61 C62 1.377(5) . ?
C62 H62 0.9500 . ?
C63 C64 1.355(5) . ?
C63 C71 1.492(5) . ?
C64 C65 1.491(5) . ?
C64 C77 1.498(5) . ?
C65 C66 1.397(5) . ?
C65 C70 1.394(5) . ?
C66 H66 0.9500 . ?
C66 C67 1.379(5) . ?
C67 H67 0.9500 . ?
C67 C68 1.369(6) . ?
C68 H68 0.9500 . ?
C68 C69 1.377(6) . ?
C69 H69 0.9500 . ?
C69 C70 1.386(5) . ?
C70 H70 0.9500 . ?
C71 C72 1.388(5) . ?
C71 C76 1.388(5) . ?
C72 H72 0.9500 . ?
C72 C73 1.391(5) . ?
C73 H73 0.9500 . ?
C73 C74 1.368(6) . ?
C74 H74 0.9500 . ?
C74 C75 1.392(6) . ?
C75 H75 0.9500 . ?
C75 C76 1.379(5) . ?
C76 H76 0.9500 . ?
C77 C78 1.396(5) . ?
C77 C82 1.393(5) . ?
C78 H78 0.9500 . ?
C78 C79 1.377(5) . ?
C79 H79 0.9500 . ?
C79 C80 1.394(5) . ?
C80 C81 1.394(5) . ?
C80 C83 1.457(5) . ?
C81 H81 0.9500 . ?
C81 C82 1.371(5) . ?
C82 H82 0.9500 . ?
C83 H83 0.9500 . ?
C83 C84 1.349(5) . ?
C84 C85 1.438(6) . ?
C84 C86 1.488(5) . ?
C86 C87 1.400(5) . ?
C86 C91 1.382(5) . ?
C87 H87 0.9500 . ?
C87 C88 1.387(5) . ?
C88 H88 0.9500 . ?
C88 C89 1.381(6) . ?
C89 C90 1.373(5) . ?
C90 H90 0.9500 . ?
C90 C91 1.377(5) . ?
C91 H91 0.9500 . ?
C92 C7 1.456(7) . ?
C94 H94 0.9500 . ?
C94 N7 1.438(8) . ?
C94 C7 1.404(8) . ?
N7 C96 1.364(8) . ?
C96 H96 0.9500 . ?
C96 C97 1.354(8) . ?
C97 H97 0.9500 . ?
C97 C98 1.348(7) . ?
C98 H98 0.9500 . ?
C98 C7 1.308(6) . ?
C99 C100 1.470(6) . ?
C99 C106 1.358(6) . ?
C100 C101 1.390(7) . ?
C100 C105 1.383(7) . ?
C101 H101 0.9500 . ?
C101 C102 1.391(7) . ?
C102 H102 0.9500 . ?
C102 C103 1.385(8) . ?
C103 H103 0.9500 . ?
C103 C104 1.388(8) . ?
C104 H104 0.9500 . ?
C104 C105 1.367(7) . ?
C105 H105 0.9500 . ?
C106 C107 1.470(6) . ?
C108 H108 0.9500 . ?
C108 C109 1.414(11) . ?
C108 C107 1.426(11) . ?
C109 H109 0.9500 . ?
C109 C110 1.375(13) . ?
C110 H110 0.9500 . ?
C110 C111 1.362(13) . ?
C111 H111 0.9500 . ?
C111 C112 1.406(12) . ?
C112 H112 0.9500 . ?
C112 C107 1.366(10) . ?
C18 H18 0.9500 . ?
C18 C1A 1.3900 . ?
C18 C1D 1.3900 . ?
C1A H1A 0.9500 . ?
C1A C107 1.3900 . ?
C107 C1B 1.3900 . ?
C1B H1B 0.9500 . ?
C1B C1C 1.3900 . ?
C1C H1C 0.9500 . ?
C1C C1D 1.3900 . ?
C1D H1D 0.9500 . ?

loop_
_geom_torsion_atom_site_label_1
_geom_torsion_atom_site_label_2
_geom_torsion_atom_site_label_3
_geom_torsion_atom_site_label_4
_geom_torsion
_geom_torsion_site_symmetry_1
_geom_torsion_site_symmetry_2
_geom_torsion_site_symmetry_3
_geom_torsion_site_symmetry_4
_geom_torsion_publ_flag
N1 C95 C8 N2 -0.2(5) . . . . ?
N1 C95 C8 C9 174.9(4) . . . . ?
N1 C15 C16 C17 24.9(8) . . . . ?
N1 C15 C16 C21 -152.7(5) . . . . ?
N2 C8 C9 C10 109.2(5) . . . . ?
N2 C8 C9 C14 -74.3(6) . . . . ?
N2 C15 C16 C17 -154.8(5) . . . . ?
N2 C15 C16 C21 27.6(7) . . . . ?
N2 C22 C23 C24 178.1(4) . . . . ?
N2 C22 C27 C26 -177.0(4) . . . . ?
C1 C2 C3 C4 1.5(8) . . . . ?
C2 C1 C6 C5 1.7(8) . . . . ?
C2 C3 C4 C5 0.2(7) . . . . ?
C3 C4 C5 C6 -0.9(7) . . . . ?
C3 C4 C5 C95 176.2(4) . . . . ?
C4 C5 C6 C1 -0.1(7) . . . . ?
C4 C5 C95 N1 -14.8(6) . . . . ?
C4 C5 C95 C8 171.5(5) . . . . ?
C5 C95 C8 N2 173.8(4) . . . . ?
C5 C95 C8 C9 -11.0(8) . . . . ?
C6 C1 C2 C3 -2.4(8) . . . . ?
C6 C5 C95 N1 162.1(4) . . . . ?
C6 C5 C95 C8 -11.6(7) . . . . ?
C95 N1 C15 N2 -0.4(5) . . . . ?
C95 N1 C15 C16 179.9(4) . . . . ?
C95 C5 C6 C1 -177.0(4) . . . . ?
C95 C8 C9 C10 -65.3(7) . . . . ?
C95 C8 C9 C14 111.3(6) . . . . ?
C8 N2 C15 N1 0.2(5) . . . . ?
C8 N2 C15 C16 179.9(4) . . . . ?
C8 N2 C22 C23 80.7(6) . . . . ?
C8 N2 C22 C27 -99.5(5) . . . . ?
C8 C9 C10 C11 176.6(5) . . . . ?
C8 C9 C14 C13 -176.6(5) . . . . ?
C9 C10 C11 C12 0.0(9) . . . . ?
C10 C9 C14 C13 0.0(8) . . . . ?
C10 C11 C12 C13 0.1(10) . . . . ?
C11 C12 C13 C14 -0.2(10) . . . . ?
C12 C13 C14 C9 0.1(10) . . . . ?
C14 C9 C10 C11 0.0(7) . . . . ?
C15 N1 C95 C5 -174.7(4) . . . . ?
C15 N1 C95 C8 0.4(5) . . . . ?
C15 N2 C8 C95 0.0(5) . . . . ?
C15 N2 C8 C9 -175.6(4) . . . . ?
C15 N2 C22 C23 -104.0(5) . . . . ?
C15 N2 C22 C27 75.8(6) . . . . ?
C15 C16 C17 N8 -174.5(5) . . . . ?
C15 C16 C21 C20 175.8(5) . . . . ?
C16 C17 N8 C19 -3.3(9) . . . . ?
C17 C16 C21 C20 -1.8(8) . . . . ?
C17 N8 C19 C20 2.4(9) . . . . ?
N8 C19 C20 C21 -1.3(10) . . . . ?
C19 C20 C21 C16 1.0(9) . . . . ?
C21 C16 C17 N8 3.1(9) . . . . ?
C22 N2 C8 C95 176.1(4) . . . . ?
C22 N2 C8 C9 0.5(7) . . . . ?
C22 N2 C15 N1 -175.8(4) . . . . ?
C22 N2 C15 C16 4.0(7) . . . . ?
C22 C23 C24 C25 -0.6(7) . . . . ?
C23 C22 C27 C26 2.8(7) . . . . ?
C23 C24 C25 C26 1.7(7) . . . . ?
C23 C24 C25 C28 -176.9(4) . . . . ?
C24 C25 C26 C27 -0.6(7) . . . . ?
C24 C25 C28 C29 -28.9(6) . . . . ?
C24 C25 C28 C30 149.5(5) . . . . ?
C25 C26 C27 C22 -1.7(7) . . . . ?
C25 C28 C30 C31 -177.1(4) . . . . ?
C26 C25 C28 C29 152.6(5) . . . . ?
C26 C25 C28 C30 -29.1(7) . . . . ?
C27 C22 C23 C24 -1.7(7) . . . . ?
C28 C25 C26 C27 178.0(4) . . . . ?
C28 C30 C31 C32 -11.2(8) . . . . ?
C28 C30 C31 C36 167.5(5) . . . . ?
C29 C28 C30 C31 1.2(8) . . . . ?
C30 C31 C32 C33 176.8(4) . . . . ?
C30 C31 C36 C35 -178.6(4) . . . . ?
C31 C32 C33 C34 2.7(7) . . . . ?
C32 C31 C36 C35 0.1(6) . . . . ?
C32 C33 C34 C35 -1.6(6) . . . . ?
C32 C33 C34 C37 -178.2(4) . . . . ?
C33 C34 C35 C36 -0.1(6) . . . . ?
C33 C34 C37 C38 -135.2(5) . . . . ?
C33 C34 C37 C51 44.8(6) . . . . ?
C34 C35 C36 C31 0.9(6) . . . . ?
C34 C37 C38 C39 -169.3(4) . . . . ?
C34 C37 C38 C45 9.5(7) . . . . ?
C34 C37 C51 C52 43.2(6) . . . . ?
C34 C37 C51 C56 -135.3(4) . . . . ?
C35 C34 C37 C38 48.4(6) . . . . ?
C35 C34 C37 C51 -131.6(4) . . . . ?
C36 C31 C32 C33 -1.9(6) . . . . ?
C37 C34 C35 C36 176.4(4) . . . . ?
C37 C38 C39 C40 49.1(6) . . . . ?
C37 C38 C39 C44 -131.3(5) . . . . ?
C37 C38 C45 C46 -136.1(5) . . . . ?
C37 C38 C45 C50 42.1(6) . . . . ?
C37 C51 C52 C53 177.7(4) . . . . ?
C37 C51 C56 C55 -177.0(4) . . . . ?
C38 C37 C51 C52 -136.7(5) . . . . ?
C38 C37 C51 C56 44.7(6) . . . . ?
C38 C39 C40 C41 -179.0(4) . . . . ?
C38 C39 C44 C43 178.8(4) . . . . ?
C38 C45 C46 C47 177.4(4) . . . . ?
C38 C45 C50 C49 -177.9(4) . . . . ?
C39 C38 C45 C46 42.8(6) . . . . ?
C39 C38 C45 C50 -139.0(4) . . . . ?
C39 C40 C41 C42 0.2(7) . . . . ?
C40 C39 C44 C43 -1.5(7) . . . . ?
C40 C41 C42 C43 -1.5(8) . . . . ?
C41 C42 C43 C44 1.3(8) . . . . ?
C42 C43 C44 C39 0.2(7) . . . . ?
C44 C39 C40 C41 1.3(7) . . . . ?
C45 C38 C39 C40 -129.9(4) . . . . ?
C45 C38 C39 C44 49.8(5) . . . . ?
C45 C46 C47 C48 0.4(7) . . . . ?
C46 C45 C50 C49 0.3(6) . . . . ?
C46 C47 C48 C49 0.6(7) . . . . ?
C47 C48 C49 C50 -1.1(7) . . . . ?
C48 C49 C50 C45 0.7(7) . . . . ?
C50 C45 C46 C47 -0.8(6) . . . . ?
C51 C37 C38 C39 10.6(7) . . . . ?
C51 C37 C38 C45 -170.5(4) . . . . ?
C51 C52 C53 C54 -0.5(7) . . . . ?
C52 C51 C56 C55 4.4(7) . . . . ?
C52 C53 C54 C55 4.1(8) . . . . ?
C53 C54 C55 C56 -3.4(8) . . . . ?
C54 C55 C56 C51 -0.9(8) . . . . ?
C56 C51 C52 C53 -3.7(7) . . . . ?
N5 C89 C90 C91 -177.2(4) . . . . ?
N5 C92 C7 C94 147.5(5) . . . . ?
N5 C92 C7 C98 -32.3(8) . . . . ?
N5 C106 C107 C108 -121.2(9) . . . . ?
N5 C106 C107 C112 56.9(14) . . . . ?
N5 C106 C107 C1A 73.8(7) . . . . ?
N5 C106 C107 C1B -106.4(9) . . . . ?
N0AA C92 C7 C94 -36.6(7) . . . . ?
N0AA C92 C7 C98 143.6(5) . . . . ?
N0AA C99 C100 C101 22.7(7) . . . . ?
N0AA C99 C100 C105 -153.7(5) . . . . ?
N0AA C99 C106 N5 0.0(5) . . . . ?
N0AA C99 C106 C107 -175.0(5) . . . . ?
C57 C58 C59 C60 0.0(7) . . . . ?
C58 C57 C62 C61 0.3(7) . . . . ?
C58 C59 C60 C61 0.7(6) . . . . ?
C58 C59 C60 C63 178.0(4) . . . . ?
C59 C60 C61 C62 -0.8(6) . . . . ?
C59 C60 C63 C64 135.3(4) . . . . ?
C59 C60 C63 C71 -46.7(5) . . . . ?
C60 C61 C62 C57 0.3(6) . . . . ?
C60 C63 C64 C65 -13.1(6) . . . . ?
C60 C63 C64 C77 164.5(4) . . . . ?
C60 C63 C71 C72 -46.7(5) . . . . ?
C60 C63 C71 C76 131.3(4) . . . . ?
C61 C60 C63 C64 -47.4(6) . . . . ?
C61 C60 C63 C71 130.5(4) . . . . ?
C62 C57 C58 C59 -0.5(7) . . . . ?
C63 C60 C61 C62 -178.1(4) . . . . ?
C63 C64 C65 C66 -42.9(6) . . . . ?
C63 C64 C65 C70 138.3(4) . . . . ?
C63 C64 C77 C78 -43.4(6) . . . . ?
C63 C64 C77 C82 140.9(4) . . . . ?
C63 C71 C72 C73 -179.6(3) . . . . ?
C63 C71 C76 C75 -178.9(4) . . . . ?
C64 C63 C71 C72 131.3(4) . . . . ?
C64 C63 C71 C76 -50.7(6) . . . . ?
C64 C65 C66 C67 -179.0(4) . . . . ?
C64 C65 C70 C69 179.4(4) . . . . ?
C64 C77 C78 C79 -174.8(4) . . . . ?
C64 C77 C82 C81 175.8(4) . . . . ?
C65 C64 C77 C78 134.3(4) . . . . ?
C65 C64 C77 C82 -41.3(5) . . . . ?
C65 C66 C67 C68 0.3(6) . . . . ?
C66 C65 C70 C69 0.6(6) . . . . ?
C66 C67 C68 C69 -0.7(7) . . . . ?
C67 C68 C69 C70 1.1(7) . . . . ?
C68 C69 C70 C65 -1.0(7) . . . . ?
C70 C65 C66 C67 -0.2(6) . . . . ?
C71 C63 C64 C65 169.1(4) . . . . ?
C71 C63 C64 C77 -13.3(6) . . . . ?
C71 C72 C73 C74 -2.9(6) . . . . ?
C72 C71 C76 C75 -0.9(6) . . . . ?
C72 C73 C74 C75 2.0(6) . . . . ?
C73 C74 C75 C76 -0.6(6) . . . . ?
C74 C75 C76 C71 0.0(6) . . . . ?
C76 C71 C72 C73 2.3(6) . . . . ?
C77 C64 C65 C66 139.4(4) . . . . ?
C77 C64 C65 C70 -39.4(5) . . . . ?
C77 C78 C79 C80 -0.4(6) . . . . ?
C78 C77 C82 C81 0.0(6) . . . . ?
C78 C79 C80 C81 -1.4(6) . . . . ?
C78 C79 C80 C83 177.2(4) . . . . ?
C79 C80 C81 C82 2.5(6) . . . . ?
C79 C80 C83 C84 -164.3(4) . . . . ?
C80 C81 C82 C77 -1.8(6) . . . . ?
C80 C83 C84 C85 -0.4(7) . . . . ?
C80 C83 C84 C86 171.1(4) . . . . ?
C81 C80 C83 C84 14.0(7) . . . . ?
C82 C77 C78 C79 1.1(6) . . . . ?
C83 C80 C81 C82 -175.9(4) . . . . ?
C83 C84 C86 C87 32.3(6) . . . . ?
C83 C84 C86 C91 -143.6(4) . . . . ?
C84 C86 C87 C88 -173.0(4) . . . . ?
C84 C86 C91 C90 172.3(4) . . . . ?
C85 C84 C86 C87 -155.6(4) . . . . ?
C85 C84 C86 C91 28.5(5) . . . . ?
C86 C87 C88 C89 0.0(7) . . . . ?
C87 C86 C91 C90 -3.7(6) . . . . ?
C87 C88 C89 N5 176.6(4) . . . . ?
C87 C88 C89 C90 -2.4(7) . . . . ?
C88 C89 C90 C91 1.7(7) . . . . ?
C89 N5 C92 N0AA 177.8(4) . . . . ?
C89 N5 C92 C7 -5.9(7) . . . . ?
C89 N5 C106 C99 -177.8(4) . . . . ?
C89 N5 C106 C107 -2.1(7) . . . . ?
C89 C90 C91 C86 1.4(7) . . . . ?
C91 C86 C87 C88 3.0(6) . . . . ?
C92 N5 C89 C88 -85.3(6) . . . . ?
C92 N5 C89 C90 93.6(5) . . . . ?
C92 N5 C106 C99 0.0(5) . . . . ?
C92 N5 C106 C107 175.7(4) . . . . ?
C92 N0AA C99 C100 174.8(4) . . . . ?
C92 N0AA C99 C106 0.0(5) . . . . ?
C94 N7 C96 C97 1.1(10) . . . . ?
N7 C94 C7 C92 175.7(5) . . . . ?
N7 C94 C7 C98 -4.6(9) . . . . ?
N7 C96 C97 C98 -0.5(10) . . . . ?
C96 C97 C98 C7 -2.8(9) . . . . ?
C97 C98 C7 C92 -174.9(5) . . . . ?
C97 C98 C7 C94 5.3(9) . . . . ?
C99 N0AA C92 N5 0.0(5) . . . . ?
C99 N0AA C92 C7 -176.6(5) . . . . ?
C99 C100 C101 C102 -176.2(4) . . . . ?
C99 C100 C105 C104 177.2(5) . . . . ?
C99 C106 C107 C108 53.1(11) . . . . ?
C99 C106 C107 C112 -128.8(13) . . . . ?
C99 C106 C107 C1A -111.8(8) . . . . ?
C99 C106 C107 C1B 68.0(10) . . . . ?
C100 C99 C106 N5 -173.9(5) . . . . ?
C100 C99 C106 C107 11.2(9) . . . . ?
C100 C101 C102 C103 -0.4(8) . . . . ?
C101 C100 C105 C104 0.8(8) . . . . ?
C101 C102 C103 C104 -0.6(9) . . . . ?
C102 C103 C104 C105 1.7(9) . . . . ?
C103 C104 C105 C100 -1.8(9) . . . . ?
C105 C100 C101 C102 0.3(7) . . . . ?
C106 N5 C89 C88 92.0(5) . . . . ?
C106 N5 C89 C90 -89.1(5) . . . . ?
C106 N5 C92 N0AA 0.0(5) . . . . ?
C106 N5 C92 C7 176.4(5) . . . . ?
C106 C99 C100 C101 -163.9(5) . . . . ?
C106 C99 C100 C105 19.8(8) . . . . ?
C106 C107 C1B C1C -179.8(7) . . . . ?
C108 C109 C110 C111 4.9(19) . . . . ?
C109 C108 C107 C106 -177.9(11) . . . . ?
C109 C108 C107 C112 3.6(18) . . . . ?
C109 C110 C111 C112 -4(2) . . . . ?
C110 C111 C112 C107 3(2) . . . . ?
C111 C112 C107 C106 179.3(11) . . . . ?
C111 C112 C107 C108 -2.6(18) . . . . ?
C18 C1A C107 C106 179.8(6) . . . . ?
C18 C1A C107 C1B 0.0 . . . . ?
C1A C18 C1D C1C 0.0 . . . . ?
C1A C107 C1B C1C 0.0 . . . . ?
C107 C108 C109 C110 -5(2) . . . . ?
C107 C1B C1C C1D 0.0 . . . . ?
C1B C1C C1D C18 0.0 . . . . ?
C1D C18 C1A C107 0.0 . . . . ?
C7 C94 N7 C96 1.3(9) . . . . ?
